data_2238655
loop_
_publ_author_name
'Datta, Amitabha'
'Huang, Jui-Hsien'
'Sheu, Shiann-Cherng'

_publ_section_title
;
 {5,5'-Dihydroxy-2,2'-[(2-hydroxypropane-1,3-diyl)bis(nitrilomethanylylidene)]diphenolato}nickel(II)
 dihydrate
;
_journal_issue 10
_journal_name_full 'Acta Crystallographica Section E'
_journal_page_first m559
_journal_page_last m560
_journal_paper_doi 10.1107/S1600536813026007
_journal_volume 69
_journal_year 2013
_chemical_formula_iupac '[Ni (C17 H16 N2 O5)], 2H2 O'
_chemical_formula_moiety 'C17 H16 N2 Ni O5, 2(H2 O)'
_chemical_formula_sum 'C17 H20 N2 Ni O7'
_chemical_formula_weight 423.06
_chemical_name_systematic
'{5,5'-Dihydroxy-2,2'-[(2-hydroxypropane-1,3-diyl)bis(nitrilomethanylylidene)]diphenolato}nickel(II) dihydrate'
_space_group_IT_number 14
_symmetry_cell_setting monoclinic
_symmetry_space_group_name_Hall '-P 2yn'
_symmetry_space_group_name_H-M 'P 1 21/n 1'
_atom_sites_solution_hydrogens geom
_atom_sites_solution_primary direct
_atom_sites_solution_secondary difmap
_audit_creation_method SHELXL-97
_cell_angle_alpha 90.00
_cell_angle_beta 92.444(3)
_cell_angle_gamma 90.00
_cell_formula_units_Z 4
_cell_length_a 8.2010(10)
_cell_length_b 17.887(3)
_cell_length_c 11.863(2)
_cell_measurement_reflns_used 692
_cell_measurement_temperature 293(2)
_cell_measurement_theta_max 27.79
_cell_measurement_theta_min 2.06
_cell_volume 1738.6(5)
_computing_cell_refinement 'SAINT (Bruker, 2007)'
_computing_data_collection 'APEX2 (Bruker, 2007)'
_computing_data_reduction 'SAINT (Bruker, 2007)'
_computing_molecular_graphics 'SHELXP (Sheldrick, 2008)'
_computing_publication_material 'publCIF (Westrip, 2010)'
_computing_structure_refinement 'SHELXL97 (Sheldrick, 2008)'
_computing_structure_solution 'SHELXS97 (Sheldrick, 2008)'
_diffrn_ambient_temperature 293(2)
_diffrn_measured_fraction_theta_full 0.997
_diffrn_measured_fraction_theta_max 0.997
_diffrn_measurement_device_type 'Bruker BREEZE CCD area-detector'
_diffrn_measurement_method omega-scan
_diffrn_radiation_monochromator graphite
_diffrn_radiation_source 'fine-focus sealed tube'
_diffrn_radiation_type MoK\a
_diffrn_radiation_wavelength 0.71069
_diffrn_reflns_av_R_equivalents 0.0456
_diffrn_reflns_av_sigmaI/netI 0.0314
_diffrn_reflns_limit_h_max 10
_diffrn_reflns_limit_h_min -10
_diffrn_reflns_limit_k_max 23
_diffrn_reflns_limit_k_min -23
_diffrn_reflns_limit_l_max 15
_diffrn_reflns_limit_l_min -15
_diffrn_reflns_number 23452
_diffrn_reflns_theta_full 27.95
_diffrn_reflns_theta_max 27.95
_diffrn_reflns_theta_min 2.06
_exptl_absorpt_coefficient_mu 1.161
_exptl_absorpt_correction_T_max 0.7456
_exptl_absorpt_correction_T_min 0.5988
_exptl_absorpt_correction_type multi-scan
_exptl_absorpt_process_details '(SADABS; Bruker, 2008)'
_exptl_crystal_colour brown
_exptl_crystal_density_diffrn 1.616
_exptl_crystal_density_method 'not measured'
_exptl_crystal_description 'thin plate'
_exptl_crystal_F_000 880
_exptl_crystal_size_max 0.13
_exptl_crystal_size_mid 0.10
_exptl_crystal_size_min 0.06
_refine_diff_density_max 0.321
_refine_diff_density_min -0.354
_refine_ls_extinction_method none
_refine_ls_goodness_of_fit_ref 1.037
_refine_ls_hydrogen_treatment constr
_refine_ls_matrix_type full
_refine_ls_number_parameters 263
_refine_ls_number_reflns 4164
_refine_ls_number_restraints 18
_refine_ls_restrained_S_all 1.037
_refine_ls_R_factor_all 0.0611
_refine_ls_R_factor_gt 0.0373
_refine_ls_shift/su_max 0.000
_refine_ls_shift/su_mean 0.000
_refine_ls_structure_factor_coef Fsqd
_refine_ls_weighting_details 'calc w=1/[\s^2^(Fo^2^)+(0.0388P)^2^+0.7206P] where P=(Fo^2^+2Fc^2^)/3'
_refine_ls_weighting_scheme calc
_refine_ls_wR_factor_gt 0.0834
_refine_ls_wR_factor_ref 0.0934
_reflns_number_gt 2986
_reflns_number_total 4164
_reflns_threshold_expression >2sigma(I)
_cod_data_source_file mw2116.cif
_cod_data_source_block I
_cod_original_sg_symbol_H-M 'P 21/n'
_cod_database_code 2238655

loop_
_symmetry_equiv_pos_as_xyz
'x, y, z'
'-x+1/2, y+1/2, -z+1/2'
'-x, -y, -z'
'x-1/2, -y-1/2, z-1/2'

loop_
_atom_site_type_symbol
_atom_site_label
_atom_site_fract_x
_atom_site_fract_y
_atom_site_fract_z
_atom_site_U_iso_or_equiv
_atom_site_adp_type
_atom_site_calc_flag
_atom_site_refinement_flags
_atom_site_occupancy
_atom_site_symmetry_multiplicity
_atom_site_disorder_assembly
_atom_site_disorder_group
Ni Ni1 0.76757(3) 0.236496(16) 0.93756(3) 0.03859(11) Uani d . 1 1 . .
N N1 0.6337(6) 0.1583(3) 1.0070(4) 0.0460(10) Uani d PD 0.566(3) 1 A 1
N N1' 0.5940(8) 0.1599(4) 0.9475(5) 0.0460(10) Uani d PD 0.434(3) 1 A 2
N N2 0.9310(2) 0.16644(11) 0.88144(19) 0.0466(5) Uani d D 1 1 A .
O O1 0.63064(19) 0.31366(9) 0.99584(15) 0.0473(4) Uani d . 1 1 A .
O O2 0.88647(18) 0.32255(8) 0.89186(15) 0.0450(4) Uani d . 1 1 A .
O O3 0.1513(2) 0.43146(10) 1.11744(16) 0.0566(5) Uani d D 1 1 A .
H H3O 0.2114 0.4680 1.1241 0.068 Uiso d RD 1 1 . .
O O4 1.3374(2) 0.46782(10) 0.78268(19) 0.0716(6) Uani d D 1 1 A .
H H4O 1.2827 0.5012 0.8098 0.086 Uiso d RD 1 1 . .
O O5 0.757(6) -0.0234(7) 0.894(3) 0.071(5) Uani d PD 0.566(3) 1 A 1
H H5OA 0.7605 -0.0387 0.8291 0.085 Uiso d PRD 0.566(3) 1 A 1
O O5' 0.770(8) -0.0278(9) 0.919(4) 0.071(5) Uani d PD 0.434(3) 1 A 2
H H5OB 0.8157 -0.0371 0.8607 0.085 Uiso d PRD 0.434(3) 1 A 2
C C1 0.4836(3) 0.30825(13) 1.0367(2) 0.0394(5) Uani d . 1 1 . .
C C2 0.3974(3) 0.37316(13) 1.0600(2) 0.0402(5) Uani d . 1 1 A .
H H2 0.4450 0.4196 1.0484 0.048 Uiso calc R 1 1 . .
C C3 0.2424(3) 0.36936(14) 1.1002(2) 0.0426(6) Uani d . 1 1 . .
C C4 0.1706(3) 0.30072(15) 1.1231(2) 0.0514(7) Uani d . 1 1 A .
H H4 0.0676 0.2985 1.1528 0.062 Uiso calc R 1 1 . .
C C5 0.2534(3) 0.23743(15) 1.1013(2) 0.0522(7) Uani d . 1 1 . .
H H5 0.2057 0.1916 1.1165 0.063 Uiso calc R 1 1 A .
C C6 0.4093(3) 0.23866(13) 1.0564(2) 0.0445(6) Uani d D 1 1 A .
C C7 0.4929(10) 0.1699(5) 1.0482(6) 0.048(2) Uani d PD 0.566(3) 1 A 1
H H7A 0.4402 0.1282 1.0758 0.057 Uiso calc PR 0.566(3) 1 A 1
C C7' 0.4642(14) 0.1703(6) 1.0048(8) 0.048(2) Uani d PD 0.434(3) 1 A 2
H H7B 0.3984 0.1285 1.0139 0.057 Uiso calc PR 0.434(3) 1 A 2
C C8 1.0308(3) 0.32654(13) 0.84706(19) 0.0370(5) Uani d . 1 1 . .
C C9 1.1033(3) 0.39629(13) 0.8323(2) 0.0428(6) Uani d . 1 1 A .
H H9 1.0478 0.4394 0.8516 0.051 Uiso calc R 1 1 . .
C C10 1.2565(3) 0.40182(14) 0.7892(2) 0.0506(7) Uani d . 1 1 . .
C C11 1.3385(3) 0.33891(16) 0.7536(3) 0.0620(8) Uani d . 1 1 A .
H H11 1.4395 0.3433 0.7215 0.074 Uiso calc R 1 1 . .
C C12 1.2684(3) 0.27072(15) 0.7665(3) 0.0556(7) Uani d . 1 1 . .
H H12 1.3227 0.2284 0.7423 0.067 Uiso calc R 1 1 A .
C C13 1.1161(3) 0.26237(13) 0.8153(2) 0.0419(5) Uani d . 1 1 A .
C C14 1.0606(3) 0.18853(14) 0.8326(2) 0.0481(6) Uani d . 1 1 . .
H H14 1.1261 0.1508 0.8053 0.058 Uiso calc R 1 1 A .
C C15 0.6836(7) 0.0784(2) 1.0058(5) 0.0631(12) Uani d PD 0.566(3) 1 A 1
H H15A 0.5904 0.0472 1.0213 0.076 Uiso calc PR 0.566(3) 1 A 1
H H15B 0.7669 0.0698 1.0649 0.076 Uiso calc PR 0.566(3) 1 A 1
C C15' 0.6172(9) 0.0838(3) 0.9034(6) 0.0631(12) Uani d PD 0.434(3) 1 A 2
H H15C 0.6092 0.0852 0.8216 0.076 Uiso calc PR 0.434(3) 1 A 2
H H15D 0.5304 0.0519 0.9287 0.076 Uiso calc PR 0.434(3) 1 A 2
C C16 0.7488(11) 0.0567(5) 0.8937(5) 0.0492(18) Uani d PD 0.566(3) 1 A 1
H H16A 0.6720 0.0731 0.8332 0.059 Uiso calc PR 0.566(3) 1 A 1
C C16' 0.7765(14) 0.0510(7) 0.9401(9) 0.0492(18) Uani d PD 0.434(3) 1 A 2
H H16B 0.7802 0.0553 1.0225 0.059 Uiso calc PR 0.434(3) 1 A 2
C C17 0.9129(16) 0.0834(5) 0.8700(10) 0.053(3) Uani d PD 0.566(3) 1 A 1
H H17A 0.9379 0.0689 0.7938 0.063 Uiso calc PR 0.566(3) 1 A 1
H H17B 0.9915 0.0592 0.9214 0.063 Uiso calc PR 0.566(3) 1 A 1
C C17' 0.927(2) 0.0850(7) 0.9064(15) 0.053(3) Uani d PD 0.434(3) 1 A 2
H H17C 0.9612 0.0589 0.8397 0.063 Uiso calc PR 0.434(3) 1 A 2
H H17D 1.0095 0.0754 0.9658 0.063 Uiso calc PR 0.434(3) 1 A 2
O O1W 0.6893(2) 0.44265(10) 0.82950(17) 0.0640(5) Uani d D 1 1 . .
H H1W 0.7360 0.4051 0.8540 0.077 Uiso d RD 1 1 . .
H H2W 0.5895 0.4409 0.8310 0.077 Uiso d RD 1 1 . .
O O2W 0.8076(2) 0.41714(11) 0.1272(2) 0.0741(6) Uani d D 1 1 . .
H H3W 0.7637 0.3886 0.0811 0.089 Uiso d RD 1 1 . .
H H4W 0.9035 0.4214 0.1113 0.089 Uiso d RD 1 1 . .

loop_
_atom_site_aniso_label
_atom_site_aniso_U_11
_atom_site_aniso_U_22
_atom_site_aniso_U_33
_atom_site_aniso_U_12
_atom_site_aniso_U_13
_atom_site_aniso_U_23
Ni1 0.03398(17) 0.02135(15) 0.0616(2) -0.00177(12) 0.01543(13) -0.00026(13)
N1 0.056(3) 0.0281(12) 0.056(3) -0.0013(15) 0.020(2) 0.001(2)
N1' 0.056(3) 0.0281(12) 0.056(3) -0.0013(15) 0.020(2) 0.001(2)
N2 0.0432(11) 0.0274(10) 0.0698(14) -0.0003(8) 0.0094(10) -0.0024(9)
O1 0.0345(8) 0.0292(8) 0.0802(12) -0.0041(7) 0.0240(8) 0.0010(8)
O2 0.0334(8) 0.0285(8) 0.0745(12) -0.0016(6) 0.0203(8) -0.0002(8)
O3 0.0338(9) 0.0478(11) 0.0899(14) 0.0001(8) 0.0208(9) -0.0065(10)
O4 0.0518(11) 0.0453(11) 0.1213(17) -0.0134(9) 0.0476(11) -0.0103(11)
O5 0.107(7) 0.0272(16) 0.082(12) -0.009(3) 0.038(10) -0.002(3)
O5' 0.107(7) 0.0272(16) 0.082(12) -0.009(3) 0.038(10) -0.002(3)
C1 0.0337(11) 0.0353(12) 0.0499(14) -0.0051(9) 0.0112(10) 0.0020(10)
C2 0.0330(11) 0.0314(12) 0.0572(15) -0.0045(9) 0.0117(10) 0.0029(10)
C3 0.0336(12) 0.0433(14) 0.0518(14) -0.0010(10) 0.0107(10) -0.0011(11)
C4 0.0346(13) 0.0548(16) 0.0664(17) -0.0081(11) 0.0206(12) -0.0001(13)
C5 0.0441(14) 0.0437(14) 0.0702(17) -0.0157(12) 0.0187(12) 0.0039(13)
C6 0.0392(12) 0.0344(12) 0.0609(15) -0.0061(10) 0.0147(11) 0.0037(11)
C7 0.052(3) 0.0304(14) 0.062(6) -0.0118(19) 0.016(4) 0.003(3)
C7' 0.052(3) 0.0304(14) 0.062(6) -0.0118(19) 0.016(4) 0.003(3)
C8 0.0300(11) 0.0360(12) 0.0457(13) -0.0004(9) 0.0103(10) -0.0028(10)
C9 0.0364(12) 0.0330(12) 0.0602(15) -0.0012(10) 0.0164(11) -0.0032(11)
C10 0.0426(14) 0.0403(14) 0.0705(18) -0.0093(11) 0.0218(12) -0.0063(12)
C11 0.0458(15) 0.0545(17) 0.088(2) -0.0060(13) 0.0344(14) -0.0147(15)
C12 0.0460(14) 0.0447(15) 0.0782(19) 0.0008(12) 0.0267(13) -0.0157(14)
C13 0.0365(12) 0.0346(12) 0.0556(15) -0.0002(10) 0.0116(10) -0.0079(11)
C14 0.0408(13) 0.0344(13) 0.0700(17) 0.0026(10) 0.0133(12) -0.0108(12)
C15 0.086(3) 0.0290(18) 0.077(3) 0.0026(19) 0.035(3) 0.002(2)
C15' 0.086(3) 0.0290(18) 0.077(3) 0.0026(19) 0.035(3) 0.002(2)
C16 0.069(4) 0.0227(19) 0.057(6) -0.003(2) 0.012(4) 0.001(4)
C16' 0.069(4) 0.0227(19) 0.057(6) -0.003(2) 0.012(4) 0.001(4)
C17 0.058(3) 0.0264(13) 0.075(8) 0.0046(14) 0.011(5) -0.005(3)
C17' 0.058(3) 0.0264(13) 0.075(8) 0.0046(14) 0.011(5) -0.005(3)
O1W 0.0493(11) 0.0433(11) 0.0997(16) 0.0012(8) 0.0081(10) 0.0162(10)
O2W 0.0406(10) 0.0589(13) 0.1241(19) -0.0093(9) 0.0197(11) -0.0314(12)

loop_
_atom_type_symbol
_atom_type_description
_atom_type_scat_dispersion_real
_atom_type_scat_dispersion_imag
_atom_type_scat_source
C C 0.0033 0.0016 'International Tables Vol C Tables 4.2.6.8 and 6.1.1.4'
H H 0.0000 0.0000 'International Tables Vol C Tables 4.2.6.8 and 6.1.1.4'
N N 0.0061 0.0033 'International Tables Vol C Tables 4.2.6.8 and 6.1.1.4'
O O 0.0106 0.0060 'International Tables Vol C Tables 4.2.6.8 and 6.1.1.4'
Ni Ni 0.3393 1.1124 'International Tables Vol C Tables 4.2.6.8 and 6.1.1.4'

loop_
_geom_angle_atom_site_label_1
_geom_angle_atom_site_label_2
_geom_angle_atom_site_label_3
_geom_angle
O2 Ni1 O1 80.63(7)
O2 Ni1 N2 93.08(8)
O1 Ni1 N2 172.70(7)
O2 Ni1 N1 170.11(14)
O1 Ni1 N1 90.86(14)
N2 Ni1 N1 95.06(15)
O2 Ni1 N1' 161.6(2)
O1 Ni1 N1' 92.43(19)
N2 Ni1 N1' 94.7(2)
C7 N1 C15 114.3(5)
C7 N1 Ni1 124.4(5)
C15 N1 Ni1 121.2(3)
C7' N1' C15' 116.0(7)
C7' N1' Ni1 122.6(7)
C15' N1' Ni1 120.9(5)
C14 N2 C17' 114.4(7)
C14 N2 C17 110.0(5)
C14 N2 Ni1 122.71(16)
C17' N2 Ni1 122.4(7)
C17 N2 Ni1 126.5(5)
C1 O1 Ni1 129.33(14)
C8 O2 Ni1 129.38(14)
C3 O3 H3O 109.5
C10 O4 H4O 109.5
C16 O5 H5OA 109.6
C16' O5' H5OB 109.2
O1 C1 C2 119.4(2)
O1 C1 C6 122.2(2)
C2 C1 C6 118.4(2)
C3 C2 C1 120.7(2)
C3 C2 H2 119.6
C1 C2 H2 119.6
O3 C3 C2 122.2(2)
O3 C3 C4 116.8(2)
C2 C3 C4 121.0(2)
C5 C4 C3 118.8(2)
C5 C4 H4 120.6
C3 C4 H4 120.6
C4 C5 C6 122.1(2)
C4 C5 H5 118.9
C6 C5 H5 118.9
C5 C6 C1 118.9(2)
C5 C6 C7 117.7(4)
C1 C6 C7 122.8(4)
C5 C6 C7' 116.8(5)
C1 C6 C7' 122.1(5)
N1 C7 C6 127.7(7)
N1 C7 H7A 116.1
C6 C7 H7A 116.1
N1' C7' C6 128.1(10)
N1' C7' H7B 115.9
C6 C7' H7B 115.9
O2 C8 C9 119.52(19)
O2 C8 C13 122.0(2)
C9 C8 C13 118.5(2)
C10 C9 C8 120.6(2)
C10 C9 H9 119.7
C8 C9 H9 119.7
O4 C10 C9 122.5(2)
O4 C10 C11 116.3(2)
C9 C10 C11 121.1(2)
C12 C11 C10 118.7(2)
C12 C11 H11 120.6
C10 C11 H11 120.6
C11 C12 C13 121.9(2)
C11 C12 H12 119.0
C13 C12 H12 119.0
C8 C13 C12 119.0(2)
C8 C13 C14 123.9(2)
C12 C13 C14 117.1(2)
N2 C14 C13 128.7(2)
N2 C14 H14 115.6
C13 C14 H14 115.6
N1 C15 C16 111.4(5)
N1 C15 H15A 109.3
C16 C15 H15A 109.3
N1 C15 H15B 109.3
C16 C15 H15B 109.3
H15A C15 H15B 108.0
N1' C15' C16' 112.8(7)
N1' C15' H15C 109.0
C16' C15' H15C 109.0
N1' C15' H15D 109.0
C16' C15' H15D 109.0
H15C C15' H15D 107.8
O5 C16 C17 107(2)
O5 C16 C15 105.8(15)
C17 C16 C15 116.7(8)
O5 C16 H16A 109.2
C17 C16 H16A 109.2
C15 C16 H16A 109.2
O5' C16' C17' 113(3)
O5' C16' C15' 108(3)
C17' C16' C15' 120.3(10)
O5' C16' H16B 104.5
C17' C16' H16B 104.5
C15' C16' H16B 104.5
C16 C17 N2 113.2(9)
C16 C17 H17A 108.9
N2 C17 H17A 108.9
C16 C17 H17B 108.9
N2 C17 H17B 108.9
H17A C17 H17B 107.7
C16' C17' N2 119.4(13)
C16' C17' H17C 107.5
N2 C17' H17C 107.5
C16' C17' H17D 107.5
N2 C17' H17D 107.5
H17C C17' H17D 107.0
H1W O1W H2W 114.4
H3W O2W H4W 107.6

loop_
_geom_bond_atom_site_label_1
_geom_bond_atom_site_label_2
_geom_bond_distance
Ni1 O2 1.9129(15)
Ni1 O1 1.9262(15)
Ni1 N2 1.9713(19)
Ni1 N1 1.980(5)
Ni1 N1' 1.983(7)
N1 C7 1.290(8)
N1 C15 1.486(6)
N1' C7' 1.300(10)
N1' C15' 1.474(9)
N2 C14 1.294(3)
N2 C17' 1.487(12)
N2 C17 1.498(9)
O1 C1 1.322(3)
O2 C8 1.320(2)
O3 C3 1.359(3)
O3 H3O 0.8200
O4 C10 1.358(3)
O4 H4O 0.8200
O5 C16 1.433(10)
O5 H5OA 0.8200
O5' C16' 1.432(13)
O5' H5OB 0.8200
C1 C2 1.393(3)
C1 C6 1.410(3)
C2 C3 1.378(3)
C2 H2 0.9300
C3 C4 1.393(3)
C4 C5 1.350(4)
C4 H4 0.9300
C5 C6 1.406(3)
C5 H5 0.9300
C6 C7 1.413(8)
C6 C7' 1.448(10)
C7 H7A 0.9300
C7' H7B 0.9300
C8 C9 1.396(3)
C8 C13 1.404(3)
C9 C10 1.380(3)
C9 H9 0.9300
C10 C11 1.386(3)
C11 C12 1.360(4)
C11 H11 0.9300
C12 C13 1.407(3)
C12 H12 0.9300
C13 C14 1.415(3)
C14 H14 0.9300
C15 C16 1.505(8)
C15 H15A 0.9700
C15 H15B 0.9700
C15' C16' 1.481(10)
C15' H15C 0.9700
C15' H15D 0.9700
C16 C17 1.466(9)
C16 H16A 0.9800
C16' C17' 1.449(12)
C16' H16B 0.9800
C17 H17A 0.9700
C17 H17B 0.9700
C17' H17C 0.9700
C17' H17D 0.9700
O1W H1W 0.8201
O1W H2W 0.8200
O2W H3W 0.8200
O2W H4W 0.8200

loop_
_geom_hbond_atom_site_label_D
_geom_hbond_atom_site_label_H
_geom_hbond_atom_site_label_A
_geom_hbond_site_symmetry_A
_geom_hbond_distance_DH
_geom_hbond_distance_HA
_geom_hbond_distance_DA
_geom_hbond_angle_DHA
O1W H1W O2 . 0.82 1.96 2.770(2) 167.4
O1W H1W O1 . 0.82 2.53 3.087(2) 126.8
O1W H2W O4 1_455 0.82 2.18 2.951(3) 157.6
O2W H3W O1 1_554 0.82 1.98 2.787(3) 168.2
O2W H4W O3 1_654 0.82 2.04 2.837(2) 164.7
O3 H3O O1W 3_667 0.82 1.87 2.665(3) 164.5
O4 H4O O2W 3_766 0.82 1.81 2.626(3) 170.9
O5 H5OA O1W 2_646 0.82 1.97 2.78(3) 166.3
O5' H5OB O1W 2_646 0.82 2.28 3.03(4) 151.3

loop_
_geom_torsion_atom_site_label_1
_geom_torsion_atom_site_label_2
_geom_torsion_atom_site_label_3
_geom_torsion_atom_site_label_4
_geom_torsion
O1 Ni1 N1 C7 12.6(5)
N2 Ni1 N1 C7 -171.6(5)
N1' Ni1 N1 C7 -81.7(9)
O1 Ni1 N1 C15 -173.2(4)
N2 Ni1 N1 C15 2.6(4)
N1' Ni1 N1 C15 92.5(8)
O2 Ni1 N1' C7' -81.6(9)
O1 Ni1 N1' C7' -14.4(7)
N2 Ni1 N1' C7' 163.9(7)
N1 Ni1 N1' C7' 71.9(9)
O2 Ni1 N1' C15' 107.4(7)
O1 Ni1 N1' C15' 174.5(5)
N2 Ni1 N1' C15' -7.2(5)
N1 Ni1 N1' C15' -99.1(10)
O2 Ni1 N2 C14 -0.8(2)
N1 Ni1 N2 C14 -175.2(3)
N1' Ni1 N2 C14 162.4(3)
O2 Ni1 N2 C17' 170.2(9)
N1 Ni1 N2 C17' -4.2(9)
N1' Ni1 N2 C17' -26.6(9)
O2 Ni1 N2 C17 -169.7(6)
N1 Ni1 N2 C17 16.0(6)
N1' Ni1 N2 C17 -6.4(7)
O2 Ni1 O1 C1 169.3(2)
N1 Ni1 O1 C1 -15.8(3)
N1' Ni1 O1 C1 6.5(3)
O1 Ni1 O2 C8 172.1(2)
N2 Ni1 O2 C8 -4.1(2)
N1' Ni1 O2 C8 -118.9(6)
Ni1 O1 C1 C2 -171.24(17)
Ni1 O1 C1 C6 8.0(4)
O1 C1 C2 C3 178.5(2)
C6 C1 C2 C3 -0.8(4)
C1 C2 C3 O3 -176.0(2)
C1 C2 C3 C4 2.8(4)
O3 C3 C4 C5 176.4(2)
C2 C3 C4 C5 -2.4(4)
C3 C4 C5 C6 0.0(4)
C4 C5 C6 C1 2.0(4)
C4 C5 C6 C7 173.2(4)
C4 C5 C6 C7' -161.6(5)
O1 C1 C6 C5 179.2(2)
C2 C1 C6 C5 -1.5(4)
O1 C1 C6 C7 8.4(5)
C2 C1 C6 C7 -172.3(4)
O1 C1 C6 C7' -18.2(6)
C2 C1 C6 C7' 161.1(5)
C15 N1 C7 C6 -177.1(6)
Ni1 N1 C7 C6 -2.5(9)
C5 C6 C7 N1 177.9(5)
C1 C6 C7 N1 -11.2(8)
C7' C6 C7 N1 84(2)
C15' N1' C7' C6 -179.1(8)
Ni1 N1' C7' C6 9.5(13)
C5 C6 C7' N1' 171.9(8)
C1 C6 C7' N1' 8.9(12)
C7 C6 C7' N1' -90(2)
Ni1 O2 C8 C9 -172.50(17)
Ni1 O2 C8 C13 6.3(3)
O2 C8 C9 C10 177.8(2)
C13 C8 C9 C10 -1.1(4)
C8 C9 C10 O4 -174.1(3)
C8 C9 C10 C11 3.7(4)
O4 C10 C11 C12 175.0(3)
C9 C10 C11 C12 -2.9(5)
C10 C11 C12 C13 -0.4(5)
O2 C8 C13 C12 179.1(2)
C9 C8 C13 C12 -2.1(4)
O2 C8 C13 C14 -3.0(4)
C9 C8 C13 C14 175.8(2)
C11 C12 C13 C8 2.9(4)
C11 C12 C13 C14 -175.2(3)
C17' N2 C14 C13 -167.9(8)
C17 N2 C14 C13 174.3(6)
Ni1 N2 C14 C13 3.8(4)
C8 C13 C14 N2 -2.3(5)
C12 C13 C14 N2 175.6(3)
C7 N1 C15 C16 133.4(6)
Ni1 N1 C15 C16 -41.3(7)
C7' N1' C15' C16' -124.1(9)
Ni1 N1' C15' C16' 47.5(8)
N1 C15 C16 O5 -167.0(19)
N1 C15 C16 C17 74.6(9)
N1' C15' C16' O5' 165(2)
N1' C15' C16' C17' -63.0(13)
O5 C16 C17 N2 -172.5(14)
C15 C16 C17 N2 -54.6(11)
C14 N2 C17 C16 -163.7(6)
C17' N2 C17 C16 88(4)
Ni1 N2 C17 C16 6.4(11)
O5' C16' C17' N2 157(2)
C15' C16' C17' N2 27.0(19)
C14 N2 C17' C16' -167.9(10)
C17 N2 C17' C16' -89(4)
Ni1 N2 C17' C16' 20.5(17)
